data_4341185
loop_
_publ_author_name
'Zhao, Ya-Qin'
'Yu, Kai'
'Wang, Li-Wei'
'Wang, Ying'
'Wang, Xing-Po'
'Sun, Di'

_publ_section_title
;
 Anion-Induced Supramolecular Isomerism in Two Preyssler P5W30
 Polyoxometalate-Based Hybrid Materials.
;
_journal_issue 20
_journal_name_full 'Inorganic chemistry'
_journal_page_first 11046
_journal_page_last 11050
_journal_paper_doi 10.1021/ic501567s
_journal_volume 53
_journal_year 2014
_chemical_formula_moiety 'C48 H40 Co4 K N16 O119 P5 W30'
_chemical_formula_sum 'C48 H40 Co4 K N16 O119 P5 W30'
_chemical_formula_weight 8690.13
_chemical_name_systematic
; 
 ? 
;
_space_group_crystal_system orthorhombic
_space_group_IT_number 71
_space_group_name_Hall '-I 2 2'
_space_group_name_H-M_alt 'I m m m'
_symmetry_space_group_name_Hall '-I 2 2'
_symmetry_space_group_name_H-M 'I m m m'
_atom_sites_solution_hydrogens geom
_atom_sites_solution_primary direct
_atom_sites_solution_secondary difmap
_audit_creation_method SHELXL-97
_cell_angle_alpha 90.00
_cell_angle_beta 90.00
_cell_angle_gamma 90.00
_cell_formula_units_Z 2
_cell_length_a 18.9064(12)
_cell_length_b 20.9843(13)
_cell_length_c 23.4284(16)
_cell_measurement_reflns_used 3710
_cell_measurement_temperature 298(2)
_cell_measurement_theta_max 53.265
_cell_measurement_theta_min 4.528
_cell_volume 9294.9(10)
_computing_cell_refinement 'Bruker SAINT'
_computing_data_collection 'Bruker APEX II'
_computing_data_reduction 'Bruker SAINT'
_computing_molecular_graphics 'Bruker SAINT'
_computing_publication_material 'Bruker SAINT'
_computing_structure_refinement 'SHELXL-97 (Sheldrick, 1997)'
_computing_structure_solution 'SHELXS-97 (Sheldrick, 1990)'
_diffrn_ambient_temperature 298(2)
_diffrn_measured_fraction_theta_full 0.997
_diffrn_measured_fraction_theta_max 0.997
_diffrn_measurement_device_type 'Bruker APEX-II CCD'
_diffrn_measurement_method '\f and \w scans'
_diffrn_radiation_monochromator graphite
_diffrn_radiation_source 'fine-focus sealed tube'
_diffrn_radiation_type MoK\a
_diffrn_radiation_wavelength 0.71073
_diffrn_reflns_av_R_equivalents 0.0514
_diffrn_reflns_av_sigmaI/netI 0.0387
_diffrn_reflns_limit_h_max 22
_diffrn_reflns_limit_h_min -22
_diffrn_reflns_limit_k_max 14
_diffrn_reflns_limit_k_min -24
_diffrn_reflns_limit_l_max 27
_diffrn_reflns_limit_l_min -27
_diffrn_reflns_number 23277
_diffrn_reflns_theta_full 25.00
_diffrn_reflns_theta_max 25.00
_diffrn_reflns_theta_min 2.15
_exptl_absorpt_coefficient_mu 18.976
_exptl_absorpt_correction_T_max 0.5174
_exptl_absorpt_correction_T_min 0.1630
_exptl_absorpt_correction_type multi-scan
_exptl_absorpt_process_details sadabs
_exptl_crystal_colour yellow
_exptl_crystal_density_diffrn 3.105
_exptl_crystal_density_method 'not measured'
_exptl_crystal_description block
_exptl_crystal_F_000 7628
_exptl_crystal_size_max 0.15
_exptl_crystal_size_mid 0.08
_exptl_crystal_size_min 0.04
_refine_diff_density_max 2.291
_refine_diff_density_min -1.166
_refine_diff_density_rms 0.282
_refine_ls_extinction_method none
_refine_ls_goodness_of_fit_ref 1.043
_refine_ls_hydrogen_treatment constr
_refine_ls_matrix_type full
_refine_ls_number_parameters 408
_refine_ls_number_reflns 4455
_refine_ls_number_restraints 168
_refine_ls_restrained_S_all 1.022
_refine_ls_R_factor_all 0.0618
_refine_ls_R_factor_gt 0.0468
_refine_ls_shift/su_max 0.000
_refine_ls_shift/su_mean 0.000
_refine_ls_structure_factor_coef Fsqd
_refine_ls_weighting_details 'calc w=1/[\s^2^(Fo^2^)+(0.0752P)^2^+296.9080P] where P=(Fo^2^+2Fc^2^)/3'
_refine_ls_weighting_scheme calc
_refine_ls_wR_factor_gt 0.1335
_refine_ls_wR_factor_ref 0.1436
_reflns_number_gt 3393
_reflns_number_total 4455
_reflns_threshold_expression >2sigma(I)
_cod_data_source_file ic501567s_si_002.cif
_cod_data_source_block 1beta
_cod_depositor_comments 'Adding full bibliography for 4341184--4341185.cif.'
_cod_database_code 4341185
_olex2_submission_special_instructions 'No special instructions were received'

loop_
_symmetry_equiv_pos_as_xyz
'x, y, z'
'-x, -y, z'
'-x, y, -z'
'x, -y, -z'
'x+1/2, y+1/2, z+1/2'
'-x+1/2, -y+1/2, z+1/2'
'-x+1/2, y+1/2, -z+1/2'
'x+1/2, -y+1/2, -z+1/2'
'-x, -y, -z'
'x, y, -z'
'x, -y, z'
'-x, y, z'
'-x+1/2, -y+1/2, -z+1/2'
'x+1/2, y+1/2, -z+1/2'
'x+1/2, -y+1/2, z+1/2'
'-x+1/2, y+1/2, z+1/2'

loop_
_atom_site_label
_atom_site_type_symbol
_atom_site_fract_x
_atom_site_fract_y
_atom_site_fract_z
_atom_site_U_iso_or_equiv
_atom_site_adp_type
_atom_site_occupancy
_atom_site_symmetry_multiplicity
_atom_site_calc_flag
_atom_site_refinement_flags
W1 W 0.08778(4) 0.0000 0.23895(4) 0.0476(3) Uani 1 2 d S
W2 W 0.08693(3) 0.17081(3) 0.28994(3) 0.0472(2) Uani 1 1 d .
W3 W 0.08723(3) 0.27703(3) 0.41967(3) 0.0499(2) Uani 1 1 d .
W4 W 0.17931(10) 0.14881(10) 0.5000 0.0328(4) Uani 0.50 2 d SP
W5 W 0.18000(5) 0.12497(5) 0.42060(5) 0.0303(3) Uani 0.50 1 d P
W6 W 0.18043(5) 0.04406(6) 0.37095(6) 0.0307(3) Uani 0.50 1 d P
Co1 Co 0.2500 0.2500 0.2500 0.0472(7) Uani 1 2 d S
P1 P 0.0000 0.1627(6) 0.5000 0.029(3) Uani 0.50 4 d SP
P2 P 0.0000 0.1360(4) 0.4137(4) 0.029(2) Uani 0.50 2 d SP
P3 P 0.0000 0.0486(4) 0.3585(4) 0.0269(19) Uani 0.50 2 d SP
O1 O 0.0814(6) 0.2955(6) 0.5000 0.040(3) Uani 1 2 d S
O2 O 0.1464(5) 0.3366(5) 0.4024(6) 0.061(3) Uani 1 1 d .
O1W O 0.2400(14) 0.2742(12) 0.1604(13) 0.060(8) Uani 0.50 1 d P
O1WA O 0.2462(13) 0.2349(13) 0.1587(10) 0.052(6) Uani 0.50 1 d P
O2W O 0.046(2) 0.0000 0.5000 0.039(4) Uani 0.50 4 d SPU
O3 O 0.0000 0.3210(6) 0.4085(6) 0.042(3) Uani 1 2 d S
O4 O 0.0799(5) 0.2392(5) 0.3454(5) 0.046(2) Uani 1 1 d .
O5 O 0.1470(4) 0.2088(5) 0.2455(4) 0.043(2) Uani 1 1 d .
O6 O 0.0000 0.1975(6) 0.2540(6) 0.038(3) Uani 1 2 d S
O7 O 0.0816(4) 0.0916(5) 0.2472(4) 0.042(2) Uani 1 1 d .
O8 O 0.1434(7) 0.0000 0.1818(7) 0.060(4) Uani 1 2 d S
O9 O 0.0000 0.0000 0.1967(9) 0.048(5) Uani 1 4 d S
O10 O 0.0000 0.0000 0.3047(8) 0.036(4) Uani 1 4 d SU
O11 O 0.0000 0.1274(7) 0.3426(6) 0.045(4) Uani 1 2 d S
O12 O 0.1481(4) 0.1304(4) 0.3411(4) 0.040(2) Uani 1 1 d .
O13 O 0.1494(4) 0.2098(4) 0.4389(4) 0.035(2) Uani 1 1 d .
O14 O 0.0000 0.2075(5) 0.4393(6) 0.038(3) Uani 1 2 d S
O15 O 0.2664(9) 0.1448(9) 0.4071(8) 0.040(5) Uani 0.50 1 d P
O16 O 0.2687(12) 0.1686(13) 0.5000 0.041(7) Uani 0.50 2 d SP
O17 O 0.1868(13) 0.1140(16) 0.5000 0.034(7) Uani 0.50 2 d SP
O18 O 0.1819(8) 0.0837(9) 0.4424(8) 0.031(4) Uani 0.50 1 d P
O19 O 0.1861(9) 0.0356(8) 0.4069(10) 0.028(4) Uani 0.50 1 d P
O20 O 0.0658(8) 0.0349(7) 0.3924(7) 0.029(4) Uani 0.50 1 d P
O21 O 0.0659(8) 0.1042(8) 0.4342(7) 0.030(4) Uani 0.50 1 d P
O22 O 0.0662(12) 0.1220(11) 0.5000 0.027(5) Uani 0.50 2 d SPU
O23 O 0.1500(6) 0.0000 0.2999(5) 0.037(3) Uani 1 2 d S
O24 O 0.2678(9) 0.0542(9) 0.3551(8) 0.039(4) Uani 0.50 1 d P
N1A N 0.2001(13) 0.3349(14) 0.2380(13) 0.0564(17) Uani 0.50 1 d PU
N2A N 0.1267(13) 0.4095(14) 0.2056(12) 0.0565(17) Uani 0.50 1 d PU
C1A C 0.1404(16) 0.3432(17) 0.2161(15) 0.0564(17) Uani 0.50 1 d PU
H1AA H 0.1063 0.3101 0.2096 0.068 Uiso 0.50 1 d PR
C2A C 0.2325(16) 0.3941(17) 0.2437(15) 0.0564(17) Uani 0.50 1 d PU
H2AA H 0.2792 0.4013 0.2586 0.068 Uiso 0.50 1 d PR
C3 C 0.1969(10) 0.4374(9) 0.3175(10) 0.0564(18) Uani 0.50 1 d PGU
H3A H 0.2080 0.4770 0.3360 0.068 Uiso 0.50 1 d PR
C2 C 0.2460(7) 0.3900(11) 0.3004(11) 0.0564(17) Uani 0.50 1 d PGU
H2A H 0.2962 0.3912 0.3064 0.068 Uiso 0.50 1 d PR
N1 N 0.2079(9) 0.3405(9) 0.2728(10) 0.0564(17) Uani 0.50 1 d PGU
C1 C 0.1352(8) 0.3573(10) 0.2729(10) 0.0564(17) Uani 0.50 1 d PGU
H1A H 0.0972 0.3325 0.2571 0.068 Uiso 0.50 1 d PR
N2 N 0.1283(8) 0.4172(9) 0.3006(10) 0.0565(17) Uani 0.50 1 d PGU
C3A C 0.1878(15) 0.4425(18) 0.2251(15) 0.0564(18) Uani 0.50 1 d PU
H3AA H 0.1957 0.4877 0.2259 0.068 Uiso 0.50 1 d PR
C4 C 0.0000 0.415(3) 0.297(2) 0.0566(18) Uani 0.50 2 d SPU
H4A H 0.0000 0.3732 0.2798 0.068 Uiso 0.50 2 d SPR
C4A C 0.0000 0.406(3) 0.209(2) 0.0567(19) Uani 0.50 2 d SPU
H4AA H 0.0000 0.3711 0.2354 0.068 Uiso 0.50 2 d SPR
C5 C 0.0663(15) 0.4455(17) 0.3092(15) 0.0566(18) Uani 0.50 1 d PU
C5A C 0.0634(16) 0.4335(17) 0.1881(16) 0.0567(18) Uani 0.50 1 d PU
C6 C 0.0669(11) 0.5000 0.3351(11) 0.0567(18) Uani 1 2 d SU
H6A H 0.0920 0.5389 0.3425 0.068 Uiso 0.50 1 d PR
C6A C 0.0648(11) 0.5000 0.1575(11) 0.0570(19) Uani 1 2 d SU
H6AA H 0.0953 0.5363 0.1535 0.068 Uiso 0.50 1 d PR
C7 C 0.0000 0.461(2) 0.343(2) 0.0566(18) Uani 0.50 2 d SPU
H7A H 0.0000 0.4176 0.3549 0.068 Uiso 0.50 2 d SPR
C7A C 0.0000 0.480(2) 0.137(2) 0.057(2) Uani 0.50 2 d SPU
H7AA H 0.0000 0.4484 0.1074 0.068 Uiso 0.50 2 d SPR
K1 K 0.0864(7) 0.0000 0.5000 0.040(3) Uani 0.50 4 d SPU

loop_
_atom_site_aniso_label
_atom_site_aniso_U_11
_atom_site_aniso_U_22
_atom_site_aniso_U_33
_atom_site_aniso_U_23
_atom_site_aniso_U_13
_atom_site_aniso_U_12
W1 0.0235(4) 0.0829(7) 0.0365(5) 0.000 0.0017(3) 0.000
W2 0.0223(3) 0.0655(4) 0.0539(4) 0.0272(3) 0.0018(3) -0.0015(3)
W3 0.0284(3) 0.0330(3) 0.0882(5) 0.0154(3) 0.0020(3) -0.0027(2)
W4 0.0234(9) 0.0274(9) 0.0476(10) 0.000 0.000 -0.0011(8)
W5 0.0228(5) 0.0284(6) 0.0397(6) 0.0036(5) 0.0006(4) -0.0030(4)
W6 0.0204(5) 0.0340(6) 0.0379(7) 0.0041(5) 0.0014(5) 0.0000(4)
Co1 0.0282(14) 0.0557(17) 0.0577(19) 0.0201(15) 0.0050(13) -0.0008(13)
P1 0.023(6) 0.016(6) 0.049(8) 0.000 0.000 0.000
P2 0.028(5) 0.029(5) 0.031(5) 0.000(4) 0.000 0.000
P3 0.020(4) 0.027(4) 0.034(5) 0.006(4) 0.000 0.000
O1 0.032(7) 0.015(6) 0.075(10) 0.000 0.000 -0.006(5)
O2 0.034(6) 0.041(6) 0.109(10) 0.016(6) 0.008(6) -0.005(5)
O1W 0.049(14) 0.044(13) 0.09(2) 0.024(15) 0.018(13) 0.003(13)
O1WA 0.043(13) 0.071(17) 0.041(13) 0.015(14) 0.016(10) -0.004(14)
O2W 0.031(9) 0.045(8) 0.042(8) 0.000 0.000 0.000
O3 0.031(7) 0.034(7) 0.063(10) 0.012(7) 0.000 0.000
O4 0.026(5) 0.052(6) 0.059(7) 0.003(5) 0.001(4) -0.001(4)
O5 0.024(5) 0.054(6) 0.051(6) 0.019(5) 0.006(4) 0.002(4)
O6 0.027(7) 0.039(7) 0.047(8) 0.023(6) 0.000 0.000
O7 0.021(5) 0.058(6) 0.047(6) 0.008(5) 0.003(4) 0.002(4)
O8 0.024(7) 0.107(13) 0.049(9) 0.000 0.010(7) 0.000
O9 0.023(10) 0.075(15) 0.044(12) 0.000 0.000 0.000
O10 0.031(6) 0.040(6) 0.038(6) 0.000 0.000 0.000
O11 0.023(6) 0.070(10) 0.043(8) 0.034(7) 0.000 0.000
O12 0.026(5) 0.051(6) 0.044(6) 0.021(5) 0.000(4) -0.001(4)
O13 0.023(4) 0.016(4) 0.064(6) 0.005(4) 0.003(4) 0.003(3)
O14 0.028(7) 0.014(6) 0.072(10) 0.007(6) 0.000 0.000
O15 0.020(9) 0.046(11) 0.054(12) 0.013(9) 0.001(8) -0.003(8)
O16 0.013(12) 0.053(17) 0.056(18) 0.000 0.000 0.005(11)
O17 0.008(12) 0.040(18) 0.055(19) 0.000 0.000 0.005(14)
O18 0.027(9) 0.026(10) 0.039(11) 0.013(9) 0.005(8) 0.006(7)
O19 0.018(9) 0.028(10) 0.038(12) 0.010(9) 0.010(9) -0.008(7)
O20 0.023(8) 0.026(8) 0.037(10) 0.003(7) -0.005(7) 0.011(7)
O21 0.017(8) 0.041(10) 0.033(9) 0.008(8) -0.002(7) 0.008(7)
O22 0.026(6) 0.025(6) 0.032(7) 0.000 0.000 0.001(5)
O23 0.026(6) 0.052(8) 0.033(7) 0.000 0.000(6) 0.000
O24 0.023(9) 0.043(11) 0.052(12) 0.012(9) -0.004(8) 0.003(8)
N1A 0.031(3) 0.072(4) 0.067(4) 0.0002(12) 0.0003(12) 0.0001(11)
N2A 0.031(3) 0.072(4) 0.067(4) 0.0001(11) 0.0002(10) 0.0001(10)
C1A 0.031(3) 0.072(4) 0.067(4) 0.0002(12) 0.0003(12) 0.0001(11)
C2A 0.031(3) 0.072(4) 0.067(4) 0.0002(12) 0.0004(12) 0.0001(12)
C3 0.031(3) 0.072(4) 0.067(4) 0.0003(13) 0.0003(12) 0.0001(12)
C2 0.031(3) 0.072(4) 0.067(4) 0.0002(13) 0.0004(12) 0.0001(12)
N1 0.031(3) 0.072(4) 0.067(4) 0.0002(12) 0.0004(12) 0.0001(12)
C1 0.031(3) 0.072(4) 0.067(4) 0.0002(12) 0.0003(11) 0.0001(11)
N2 0.031(3) 0.072(4) 0.067(4) 0.0002(11) 0.0003(10) 0.0001(10)
C3A 0.031(3) 0.072(4) 0.067(4) 0.0001(13) 0.0003(12) 0.0001(12)
C4 0.031(3) 0.072(4) 0.067(4) 0.0001(10) 0.000 0.000
C4A 0.031(3) 0.072(4) 0.067(4) 0.0001(14) 0.000 0.000
C5 0.031(3) 0.072(4) 0.067(4) 0.0001(8) 0.0001(6) 0.0000(6)
C5A 0.031(3) 0.072(4) 0.067(4) 0.0001(9) 0.0001(8) 0.0000(7)
C6 0.031(3) 0.072(4) 0.067(4) 0.000 0.0000(8) 0.000
C6A 0.032(3) 0.072(4) 0.067(4) 0.000 0.0001(8) 0.000
C7 0.031(3) 0.072(4) 0.067(4) 0.0001(8) 0.000 0.000
C7A 0.032(3) 0.072(4) 0.067(4) 0.0000(10) 0.000 0.000
K1 0.030(7) 0.046(6) 0.043(6) 0.000 0.000 0.000

loop_
_atom_type_symbol
_atom_type_description
_atom_type_scat_dispersion_real
_atom_type_scat_dispersion_imag
_atom_type_scat_source
C C 0.0033 0.0016 'International Tables Vol C Tables 4.2.6.8 and 6.1.1.4'
Co Co 0.3494 0.9721 'International Tables Vol C Tables 4.2.6.8 and 6.1.1.4'
N N 0.0061 0.0033 'International Tables Vol C Tables 4.2.6.8 and 6.1.1.4'
K K 0.2009 0.2494 'International Tables Vol C Tables 4.2.6.8 and 6.1.1.4'
O O 0.0106 0.0060 'International Tables Vol C Tables 4.2.6.8 and 6.1.1.4'
P P 0.1023 0.0942 'International Tables Vol C Tables 4.2.6.8 and 6.1.1.4'
W W -0.8490 6.8722 'International Tables Vol C Tables 4.2.6.8 and 6.1.1.4'
H H 0.0000 0.0000 'International Tables Vol C Tables 4.2.6.8 and 6.1.1.4'

loop_
_geom_angle_atom_site_label_1
_geom_angle_atom_site_label_2
_geom_angle_atom_site_label_3
_geom_angle
_geom_angle_site_symmetry_1
_geom_angle_site_symmetry_3
O8 W1 O23 102.3(6) . .
O8 W1 O9 97.4(7) . .
O23 W1 O9 160.3(6) . .
O8 W1 O7 96.6(3) . .
O23 W1 O7 87.8(3) . .
O9 W1 O7 90.0(3) . .
O8 W1 O7 96.6(3) . 11
O23 W1 O7 87.8(3) . 11
O9 W1 O7 90.0(3) . 11
O7 W1 O7 166.6(5) . 11
O8 W1 O10 171.0(6) . .
O23 W1 O10 86.7(5) . .
O9 W1 O10 73.6(6) . .
O7 W1 O10 83.6(3) . .
O7 W1 O10 83.6(3) 11 .
O5 W2 O12 100.8(4) . .
O5 W2 O6 99.3(4) . .
O12 W2 O6 159.8(4) . .
O5 W2 O4 96.1(5) . .
O12 W2 O4 87.0(4) . .
O6 W2 O4 91.1(5) . .
O5 W2 O7 96.8(4) . .
O12 W2 O7 88.5(4) . .
O6 W2 O7 88.8(5) . .
O4 W2 O7 167.0(4) . .
O5 W2 O11 173.9(4) . .
O12 W2 O11 85.2(4) . .
O6 W2 O11 74.6(4) . .
O4 W2 O11 83.2(5) . .
O7 W2 O11 84.2(5) . .
O2 W3 O13 101.2(4) . .
O2 W3 O3 100.2(5) . .
O13 W3 O3 158.6(4) . .
O2 W3 O4 97.6(5) . .
O13 W3 O4 87.3(4) . .
O3 W3 O4 90.7(5) . .
O2 W3 O1 97.0(6) . .
O13 W3 O1 87.3(5) . .
O3 W3 O1 89.3(6) . .
O4 W3 O1 165.1(4) . .
O2 W3 O14 173.2(4) . .
O13 W3 O14 85.6(3) . .
O3 W3 O14 73.0(4) . .
O4 W3 O14 82.2(5) . .
O1 W3 O14 83.6(5) . .
O17 W4 O16 93(2) . .
O17 W4 O18 45.3(6) . .
O16 W4 O18 98.3(8) . .
O17 W4 O18 45.3(6) . 10_556
O16 W4 O18 98.3(8) . 10_556
O18 W4 O18 89.2(11) . 10_556
O17 W4 W5 75.15(11) . .
O16 W4 W5 93.2(2) . .
O18 W4 W5 30.3(5) . .
O18 W4 W5 119.6(5) 10_556 .
O17 W4 W5 75.15(11) . 10_556
O16 W4 W5 93.2(2) . 10_556
O18 W4 W5 119.6(5) . 10_556
O18 W4 W5 30.3(5) 10_556 10_556
W5 W4 W5 149.89(14) . 10_556
O17 W4 O13 132.9(5) . 10_556
O16 W4 O13 97.0(7) . 10_556
O18 W4 O13 164.6(5) . 10_556
O18 W4 O13 87.7(6) 10_556 10_556
W5 W4 O13 149.2(3) . 10_556
W5 W4 O13 58.5(3) 10_556 10_556
O17 W4 O13 132.9(5) . .
O16 W4 O13 97.0(7) . .
O18 W4 O13 87.7(6) . .
O18 W4 O13 164.6(5) 10_556 .
W5 W4 O13 58.5(3) . .
W5 W4 O13 149.2(3) 10_556 .
O13 W4 O13 91.3(5) 10_556 .
O17 W4 O22 86(2) . .
O16 W4 O22 179.1(11) . .
O18 W4 O22 81.0(6) . .
O18 W4 O22 81.0(6) 10_556 .
W5 W4 O22 86.59(16) . .
W5 W4 O22 86.59(16) 10_556 .
O13 W4 O22 83.7(5) 10_556 .
O13 W4 O22 83.7(5) . .
O17 W4 K1 40(2) . .
O16 W4 K1 133.2(9) . .
O18 W4 K1 52.6(5) . .
O18 W4 K1 52.6(5) 10_556 .
W5 W4 K1 77.11(7) . .
W5 W4 K1 77.11(7) 10_556 .
O13 W4 K1 114.8(3) 10_556 .
O13 W4 K1 114.8(3) . .
O22 W4 K1 45.9(6) . .
O18 W5 O15 105.6(11) . .
O18 W5 O17 52.4(14) . .
O15 W5 O17 98.5(10) . .
O18 W5 O19 40.2(12) . .
O15 W5 O19 98.7(8) . .
O17 W5 O19 92.4(13) . .
O18 W5 O13 134.1(10) . .
O15 W5 O13 95.9(7) . .
O17 W5 O13 85.0(10) . .
O19 W5 O13 165.4(5) . .
O18 W5 W4 74.6(11) . .
O15 W5 W4 96.9(7) . .
O17 W5 W4 22.5(10) . .
O19 W5 W4 114.7(7) . .
O13 W5 W4 62.7(3) . .
O18 W5 O12 122.9(11) . .
O15 W5 O12 96.0(7) . .
O17 W5 O12 165.6(8) . .
O19 W5 O12 85.2(8) . .
O13 W5 O12 93.8(4) . .
W4 W5 O12 154.1(3) . .
O18 W5 W6 64.9(11) . .
O15 W5 W6 95.3(7) . .
O17 W5 W6 117.3(10) . .
O19 W5 W6 24.9(7) . .
O13 W5 W6 153.2(3) . .
W4 W5 W6 139.47(10) . .
O12 W5 W6 60.8(3) . .
O18 W5 O21 78.1(10) . .
O15 W5 O21 176.3(8) . .
O17 W5 O21 84.3(9) . .
O19 W5 O21 83.7(7) . .
O13 W5 O21 81.8(5) . .
W4 W5 O21 84.6(5) . .
O12 W5 O21 81.3(5) . .
W6 W5 O21 85.6(5) . .
O18 W5 K1 31.2(9) . .
O15 W5 K1 136.6(6) . .
O17 W5 K1 56.2(10) . .
O19 W5 K1 53.9(6) . .
O13 W5 K1 113.8(3) . .
W4 W5 K1 72.11(7) . .
O12 W5 K1 112.0(3) . .
W6 W5 K1 72.48(6) . .
O21 W5 K1 47.1(5) . .
O19 W6 O24 96.7(12) . .
O19 W6 W6 78.1(12) . 11
O24 W6 W6 97.2(6) . 11
O19 W6 O18 38.7(13) . .
O24 W6 O18 97.1(8) . .
W6 W6 O18 116.4(5) 11 .
O19 W6 O19 51.2(14) . 11
O24 W6 O19 98.9(8) . 11
W6 W6 O19 26.9(7) 11 11
O18 W6 O19 89.6(8) . 11
O19 W6 O23 138.8(11) . .
O24 W6 O23 99.0(8) . .
W6 W6 O23 62.31(17) 11 .
O18 W6 O23 163.9(6) . .
O19 W6 O23 88.8(7) 11 .
O19 W6 O12 123.6(12) . .
O24 W6 O12 96.0(6) . .
W6 W6 O12 152.9(3) 11 .
O18 W6 O12 85.2(6) . .
O19 W6 O12 164.8(6) 11 .
O23 W6 O12 92.3(3) . .
O19 W6 W5 67.7(12) . .
O24 W6 W5 91.3(6) . .
W6 W6 W5 145.58(5) 11 .
O18 W6 W5 29.2(5) . .
O19 W6 W5 118.8(6) 11 .
O23 W6 W5 148.8(2) . .
O12 W6 W5 57.2(3) . .
O19 W6 O20 83.3(11) . .
O24 W6 O20 177.7(8) . .
W6 W6 O20 85.1(4) 11 .
O18 W6 O20 81.5(7) . .
O19 W6 O20 83.0(6) 11 .
O23 W6 O20 82.4(6) . .
O12 W6 O20 82.1(5) . .
W5 W6 O20 86.6(4) . .
O19 W6 K1 36.7(11) . .
O24 W6 K1 133.4(6) . .
W6 W6 K1 75.23(3) 11 .
O18 W6 K1 51.3(5) . .
O19 W6 K1 55.0(5) 11 .
O23 W6 K1 116.0(3) . .
O12 W6 K1 111.5(3) . .
W5 W6 K1 74.76(6) . .
O20 W6 K1 46.8(5) . .
N1A Co1 N1A 180.0(17) 13 .
N1A Co1 N1 156.9(9) 13 .
N1A Co1 N1 23.1(9) . .
N1A Co1 N1 23(2) 13 13
N1A Co1 N1 157(2) . 13
N1 Co1 N1 180(3) . 13
N1A Co1 O5 94.3(8) 13 .
N1A Co1 O5 85.7(8) . .
N1 Co1 O5 91.8(6) . .
N1 Co1 O5 88.2(18) 13 .
N1A Co1 O5 85.7(8) 13 13
N1A Co1 O5 94.3(8) . 13
N1 Co1 O5 88.2(6) . 13
N1 Co1 O5 91.8(18) 13 13
O5 Co1 O5 180.0(8) . 13
N1A Co1 O1WA 91.4(11) 13 .
N1A Co1 O1WA 88.6(11) . .
N1 Co1 O1WA 111.5(10) . .
N1 Co1 O1WA 68(2) 13 .
O5 Co1 O1WA 82.1(7) . .
O5 Co1 O1WA 97.9(7) 13 .
N1A Co1 O1WA 88.6(11) 13 13
N1A Co1 O1WA 91.4(11) . 13
N1 Co1 O1WA 68.5(10) . 13
N1 Co1 O1WA 112(2) 13 13
O5 Co1 O1WA 97.9(7) . 13
O5 Co1 O1WA 82.1(7) 13 13
O1WA Co1 O1WA 180.000(2) . 13
N1A Co1 O1W 67.7(11) 13 13
N1A Co1 O1W 112.3(11) . 13
N1 Co1 O1W 89.9(10) . 13
N1 Co1 O1W 90(3) 13 13
O5 Co1 O1W 91.8(8) . 13
O5 Co1 O1W 88.2(8) 13 13
O1WA Co1 O1W 157.8(7) . 13
O1WA Co1 O1W 22.2(7) 13 13
N1A Co1 O1W 112.3(11) 13 .
N1A Co1 O1W 67.7(11) . .
N1 Co1 O1W 90.1(10) . .
N1 Co1 O1W 90(3) 13 .
O5 Co1 O1W 88.2(8) . .
O5 Co1 O1W 91.8(8) 13 .
O1WA Co1 O1W 22.2(7) . .
O1WA Co1 O1W 157.8(7) 13 .
O1W Co1 O1W 180.0(4) 13 .
O22 P1 O22 111.4(19) . 3_556
O22 P1 O14 108.1(5) . 10_556
O22 P1 O14 108.1(5) 3_556 10_556
O22 P1 O14 108.1(5) . .
O22 P1 O14 108.1(5) 3_556 .
O14 P1 O14 113.1(11) 10_556 .
O22 P1 P2 81.3(4) . .
O22 P1 P2 81.3(4) 3_556 .
O14 P1 P2 162.1(8) 10_556 .
O14 P1 P2 49.0(5) . .
O22 P1 P2 81.3(4) . 10_556
O22 P1 P2 81.3(4) 3_556 10_556
O14 P1 P2 49.0(5) 10_556 10_556
O14 P1 P2 162.1(8) . 10_556
P2 P1 P2 148.9(8) . 10_556
O22 P1 K1 81.3(10) . 9_556
O14 P1 K1 119.8(5) 10_556 9_556
O14 P1 K1 119.8(5) . 9_556
P2 P1 K1 76.0(4) . 9_556
P2 P1 K1 76.0(4) 10_556 9_556
O22 P1 K1 81.3(10) 3_556 .
O14 P1 K1 119.8(5) 10_556 .
O14 P1 K1 119.8(5) . .
P2 P1 K1 76.0(4) . .
P2 P1 K1 76.0(4) 10_556 .
K1 P1 K1 51.1(4) 9_556 .
O21 P2 O21 113.2(14) 12 .
O21 P2 O14 107.2(8) 12 .
O21 P2 O14 107.2(8) . .
O21 P2 O11 105.8(8) 12 .
O21 P2 O11 105.8(8) . .
O14 P2 O11 117.9(9) . .
O21 P2 P1 79.0(8) 12 .
O21 P2 P1 79.0(8) . .
O14 P2 P1 52.7(6) . .
O11 P2 P1 170.6(8) . .
O21 P2 P3 79.7(8) 12 .
O21 P2 P3 79.7(8) . .
O14 P2 P3 166.6(8) . .
O11 P2 P3 48.7(6) . .
P1 P2 P3 140.7(6) . .
O21 P2 K1 81.6(8) . 9_556
O14 P2 K1 119.5(6) . 9_556
O11 P2 K1 116.2(6) . 9_556
P1 P2 K1 72.1(4) . 9_556
P3 P2 K1 72.4(3) . 9_556
O21 P2 K1 81.6(8) 12 .
O14 P2 K1 119.5(6) . .
O11 P2 K1 116.2(6) . .
P1 P2 K1 72.1(4) . .
P3 P2 K1 72.4(3) . .
O20 P3 O20 111.8(14) . 12
O20 P3 O10 106.9(8) . .
O20 P3 O10 106.9(8) 12 .
O20 P3 O11 107.6(8) . .
O20 P3 O11 107.6(8) 12 .
O10 P3 O11 116.2(9) . .
O20 P3 P3 79.0(7) . 2
O20 P3 P3 79.0(7) 12 2
O11 P3 P3 167.3(6) . 2
O20 P3 P2 81.5(7) . .
O20 P3 P2 81.5(7) 12 .
O10 P3 P2 164.1(7) . .
P3 P3 P2 144.8(3) 2 .
O20 P3 K1 81.2(8) 12 .
O10 P3 K1 120.4(5) . .
O11 P3 K1 116.7(6) . .
P3 P3 K1 74.58(14) 2 .
P2 P3 K1 73.7(3) . .
O20 P3 K1 81.2(8) . 9_556
O10 P3 K1 120.4(5) . 9_556
O11 P3 K1 116.7(6) . 9_556
P3 P3 K1 74.58(14) 2 9_556
P2 P3 K1 73.7(3) . 9_556
W3 O1 W3 155.9(7) . 10_556
O1WA O1W Co1 79(3) . .
O1W O1WA Co1 79(3) . .
W3 O3 W3 119.7(7) . 12
W3 O4 W2 155.3(6) . .
W2 O5 Co1 139.0(5) . .
W2 O6 W2 116.8(6) 12 .
W1 O7 W2 153.9(5) . .
W1 O9 W1 118.4(10) . 2
P3 O10 P3 77.8(10) . 2
P3 O10 W1 121.95(16) . 2
P3 O10 W1 121.95(16) 2 2
P3 O10 W1 121.95(16) . .
P3 O10 W1 121.95(16) 2 .
W1 O10 W1 94.3(7) 2 .
P2 O11 P3 83.4(7) . .
P2 O11 W2 120.2(6) . 12
P3 O11 W2 121.1(6) . 12
P2 O11 W2 120.2(6) . .
P3 O11 W2 121.1(6) . .
W2 O11 W2 94.0(5) 12 .
W2 O12 W5 145.7(6) . .
W2 O12 W6 144.0(5) . .
W5 O12 W6 62.0(3) . .
W3 O13 W5 145.7(5) . .
W3 O13 W4 145.4(5) . .
P2 O14 P1 78.3(7) . .
P2 O14 W3 121.8(5) . .
P1 O14 W3 121.9(5) . .
P2 O14 W3 121.8(5) . 12
P1 O14 W3 121.9(5) . 12
W3 O14 W3 94.3(4) . 12
W4 O17 O18 114.0(14) . .
W4 O17 O18 114.0(14) . 10_556
O18 O17 O18 129(3) . 10_556
W4 O17 W5 82.3(10) . 10_556
O18 O17 W5 160(2) . 10_556
W4 O17 W5 82.3(10) . .
O18 O17 W5 160(2) 10_556 .
W5 O17 W5 163.8(19) 10_556 .
W4 O17 K1 131(2) . .
O18 O17 K1 68.2(13) . .
O18 O17 K1 68.2(13) 10_556 .
W5 O17 K1 93.1(9) 10_556 .
W5 O17 K1 93.1(9) . .
W5 O18 O19 110.1(17) . .
W5 O18 O17 95.4(17) . .
O19 O18 O17 154(2) . .
W5 O18 W6 85.9(11) . .
O17 O18 W6 177.1(16) . .
W5 O18 W4 75.1(11) . .
O19 O18 W4 174.5(16) . .
W6 O18 W4 160.9(11) . .
W5 O18 K1 138.3(12) . .
O19 O18 K1 82.2(11) . .
O17 O18 K1 82.8(13) . .
W6 O18 K1 98.1(7) . .
W4 O18 K1 95.1(6) . .
W6 O19 O18 116.8(18) . .
W6 O19 O19 101.9(12) . 11
O18 O19 O19 140.4(11) . 11
W6 O19 W6 74.9(13) . 11
O18 O19 W6 165.6(15) . 11
W6 O19 W5 87.3(12) . .
O19 O19 W5 169.7(6) 11 .
W6 O19 W5 161.7(13) 11 .
W6 O19 K1 133.2(14) . .
O18 O19 K1 71.9(11) . .
O19 O19 K1 75.5(3) 11 .
W6 O19 K1 94.0(6) 11 .
W5 O19 K1 94.9(7) . .
O20 O20 P3 101.0(7) 11 .
O20 O20 O21 146.0(8) 11 .
P3 O20 O21 97.9(10) . .
O20 O20 W6 94.9(4) 11 .
P3 O20 W6 132.0(10) . .
O21 O20 W6 93.1(8) . .
O20 O20 K1 74.0(3) 11 .
P3 O20 K1 132.4(10) . .
O21 O20 K1 72.4(8) . .
W6 O20 K1 95.4(6) . .
P2 O21 O22 102.2(13) . .
P2 O21 O20 100.9(11) . .
O22 O21 O20 137.6(14) . .
P2 O21 W5 132.6(10) . .
O22 O21 W5 95.1(11) . .
O20 O21 W5 94.7(9) . .
P2 O21 K1 131.7(10) . .
O22 O21 K1 68.6(10) . .
O20 O21 K1 69.4(8) . .
W5 O21 K1 95.8(6) . .
P1 O22 O21 97.4(10) . .
P1 O22 O21 97.4(10) . 10_556
O21 O22 O21 153(2) . 10_556
P1 O22 W4 131.0(13) . .
O21 O22 W4 93.7(10) . .
O21 O22 W4 93.7(10) 10_556 .
P1 O22 K1 132.8(13) . .
O21 O22 K1 76.6(10) . .
O21 O22 K1 76.6(10) 10_556 .
W4 O22 K1 96.3(8) . .
W1 O23 W6 146.0(4) . .
W1 O23 W6 146.0(4) . 11
W6 O23 W6 55.4(3) . 11
N1 N1A C1A 123(4) . .
N1 N1A C2A 73(3) . .
C1A N1A C2A 108(3) . .
N1 N1A C1 65(2) . .
C1A N1A C1 57(2) . .
C2A N1A C1 92(2) . .
N1 N1A Co1 85(2) . .
C1A N1A Co1 127(3) . .
C2A N1A Co1 124(2) . .
C1 N1A Co1 124.0(19) . .
C5A N2A C3A 129(3) . .
C5A N2A C1A 125(3) . .
C3A N2A C1A 106(3) . .
C5A N2A C1 122(2) . .
C3A N2A C1 87(2) . .
N1A C1A C1 72(2) . .
N1A C1A N2A 112(3) . .
C1 C1A N2A 87(3) . .
C1 C1A N1 49.9(13) . .
N2A C1A N1 106(2) . .
N1A C1A H1AA 124.9 . .
C1 C1A H1AA 105.2 . .
N2A C1A H1AA 123.4 . .
N1 C1A H1AA 123.9 . .
N1A C1A H1A 104.2 . .
N2A C1A H1A 100.5 . .
N1 C1A H1A 84.0 . .
H1AA C1A H1A 64.1 . .
C2 C2A N1A 97(3) . .
C2 C2A C3A 118(3) . .
N1A C2A C3A 111(3) . .
C2 C2A N1 62.2(17) . .
C3A C2A N1 123(3) . .
C2 C2A H2AA 58.8 . .
N1A C2A H2AA 125.5 . .
C3A C2A H2AA 123.8 . .
N1 C2A H2AA 104.9 . .
C2 C3 N2 108.0 . .
C2 C3 H3A 126.2 . .
N2 C3 H3A 125.8 . .
C2A C2 C3 96.2(17) . .
C2A C2 N1 60.3(18) . .
C3 C2 N1 108.0 . .
C3 C2 H2AA 116.0 . .
N1 C2 H2AA 92.3 . .
C2A C2 H2A 109.2 . .
C3 C2 H2A 126.0 . .
N1 C2 H2A 126.0 . .
H2AA C2 H2A 66.0 . .
N1A N1 C2A 72(3) . .
N1A N1 C1 82(2) . .
C2A N1 C1 97.1(16) . .
N1A N1 C2 129(3) . .
C2A N1 C2 57.5(17) . .
C1 N1 C2 108.0 . .
C2A N1 C1A 82(2) . .
C1 N1 C1A 47.4(13) . .
C2 N1 C1A 131.1(16) . .
N1A N1 Co1 72(2) . .
C2A N1 Co1 118.2(17) . .
C1 N1 Co1 125.8(11) . .
C2 N1 Co1 125.3(11) . .
C1A N1 Co1 96.0(14) . .
C1A C1 N1 82.7(18) . .
C1A C1 N2 130(2) . .
N1 C1 N2 108.0 . .
C1A C1 N1A 50.3(17) . .
N2 C1 N1A 125.5(15) . .
N1 C1 N2A 102.7(14) . .
N2 C1 N2A 82.1(14) . .
N1A C1 N2A 78.7(17) . .
C1A C1 H1A 64.0 . .
N1 C1 H1A 126.0 . .
N2 C1 H1A 126.0 . .
N1A C1 H1A 102.9 . .
N2A C1 H1A 86.0 . .
C5 N2 C3 129(2) . .
C5 N2 C1 123(2) . .
C3 N2 C1 108.0 . .
C2A C3A N2A 104(3) . .
C2A C3A H3AA 128.3 . .
N2A C3A H3AA 127.8 . .
C5 C4 C5 121(5) . 12
C5 C4 C7 63(2) . .
C5 C4 C7 63(2) 12 .
C5 C4 H4A 119.4 . .
C5 C4 H4A 119.4 12 .
C7 C4 H4A 157.4 . .
C5 C4 H7A 77.5 . .
C5 C4 H7A 77.5 12 .
H4A C4 H7A 117.6 . .
C5A C4A C5A 116(5) 12 .
C5A C4A H4AA 122.2 12 .
C5A C4A H4AA 122.2 . .
C6 C5 N2 117(3) . .
C6 C5 C4 120(3) . .
N2 C5 C4 123(3) . .
C6 C5 C7 65(2) . .
N2 C5 C7 155(4) . .
C4 C5 C7 59(3) . .
N2A C5A C4A 119(3) . .
N2A C5A C6A 117(3) . .
C4A C5A C6A 122(3) . .
N2A C5A C7A 155(3) . .
C4A C5A C7A 84(2) . .
C5 C6 C5 124(4) . 11_565
C5 C6 C7 65(2) . .
C5 C6 C7 121(3) 11_565 .
C5 C6 C7 121(3) . 2_565
C5 C6 C7 65(2) 11_565 2_565
C7 C6 C7 65(3) . 2_565
C5 C6 H6A 147.0 . .
C7 C6 H6A 148.1 . .
C7 C6 H6A 86.4 2_565 .
C7A C6A C5A 114(2) . 11_565
C7A C6A C5A 83(2) 2_565 11_565
C7A C6A C5A 83(2) . .
C7A C6A C5A 114(2) 2_565 .
C5A C6A C5A 126(3) 11_565 .
C7A C6A H6AA 137.4 . .
C7A C6A H6AA 105.1 2_565 .
C5A C6A H6AA 49.3 11_565 .
C5A C6A H6AA 139.5 . .
C4 C7 C6 106(2) . .
C4 C7 C6 106(2) . 2_565
C6 C7 C6 113(3) . 2_565
C4 C7 C5 58(2) . .
C6 C7 C5 138(4) 2_565 .
C4 C7 C5 58(2) . 12
C6 C7 C5 138(4) . 12
C6 C7 C5 50.7(16) 2_565 12
C5 C7 C5 111(4) . 12
C4 C7 C7 132(3) . 2_565
C6 C7 C7 57.6(17) . 2_565
C6 C7 C7 57.6(17) 2_565 2_565
C5 C7 C7 103(2) . 2_565
C5 C7 C7 103(2) 12 2_565
C4 C7 H7A 64.7 . .
C6 C7 H7A 123.2 . .
C6 C7 H7A 123.2 2_565 .
C5 C7 H7A 86.8 . .
C5 C7 H7A 86.8 12 .
C7 C7 H7A 162.9 2_565 .
C7A C7A C6A 72.6(17) 2_565 2_565
C7A C7A C6A 72.6(17) 2_565 .
C6A C7A C6A 125(4) 2_565 .
C7A C7A C5A 120.1(16) 2_565 12
C6A C7A C5A 52.6(15) 2_565 12
C6A C7A C5A 119(3) . 12
C7A C7A C5A 120.1(16) 2_565 .
C6A C7A C5A 119(3) 2_565 .
C6A C7A C5A 52.6(15) . .
C5A C7A C5A 75(2) 12 .
C7A C7A H7AA 134.2 2_565 .
C6A C7A H7AA 117.4 2_565 .
C6A C7A H7AA 117.4 . .
C5A C7A H7AA 95.2 12 .
C5A C7A H7AA 95.2 . .
O2W K1 O2W 0.000(11) . 9_556
O2W K1 O22 81.5(6) . 11
O2W K1 O22 81.5(6) 9_556 11
O2W K1 O22 81.5(6) . .
O2W K1 O22 81.5(6) 9_556 .
O22 K1 O22 163.1(11) 11 .
O2W K1 O20 81.6(4) . 11
O2W K1 O20 81.6(4) 9_556 11
O22 K1 O20 72.9(3) 11 11
O22 K1 O20 104.5(4) . 11
O2W K1 O20 81.6(4) . 10_556
O2W K1 O20 81.6(4) 9_556 10_556
O22 K1 O20 104.5(4) 11 10_556
O22 K1 O20 72.9(3) . 10_556
O20 K1 O20 163.1(9) 11 10_556
O2W K1 O20 81.6(4) . .
O2W K1 O20 81.6(4) 9_556 .
O22 K1 O20 104.5(4) 11 .
O22 K1 O20 72.9(3) . .
O20 K1 O20 32.0(7) 11 .
O20 K1 O20 143.6(7) 10_556 .
O2W K1 O20 81.6(4) . 4_556
O2W K1 O20 81.6(4) 9_556 4_556
O22 K1 O20 72.9(3) 11 4_556
O22 K1 O20 104.5(4) . 4_556
O20 K1 O20 143.6(7) 11 4_556
O20 K1 O20 163.1(9) . 4_556
O2W K1 O21 81.7(4) . 11
O2W K1 O21 81.7(4) 9_556 11
O22 K1 O21 141.2(5) . 11
O20 K1 O21 38.2(5) 11 11
O20 K1 O21 138.0(5) 10_556 11
O20 K1 O21 70.2(5) . 11
O20 K1 O21 107.3(5) 4_556 11
O2W K1 O21 81.7(4) . 10_556
O2W K1 O21 81.7(4) 9_556 10_556
O22 K1 O21 141.2(5) 11 10_556
O20 K1 O21 138.0(5) 11 10_556
O20 K1 O21 107.3(5) . 10_556
O20 K1 O21 70.2(5) 4_556 10_556
O21 K1 O21 163.5(8) 11 10_556
O2W K1 O21 81.7(4) . 4_556
O2W K1 O21 81.7(4) 9_556 4_556
O22 K1 O21 141.2(5) . 4_556
O20 K1 O21 107.3(5) 11 4_556
O20 K1 O21 70.2(5) 10_556 4_556
O20 K1 O21 138.0(5) . 4_556
O21 K1 O21 69.5(8) 11 4_556
O21 K1 O21 108.0(8) 10_556 4_556
O2W K1 O21 81.7(4) . .
O2W K1 O21 81.7(4) 9_556 .
O22 K1 O21 141.2(5) 11 .
O20 K1 O21 70.2(5) 11 .
O20 K1 O21 107.3(5) 10_556 .
O20 K1 O21 138.0(5) 4_556 .
O21 K1 O21 108.0(8) 11 .
O21 K1 O21 69.5(8) 10_556 .
O21 K1 O21 163.5(8) 4_556 .

loop_
_geom_bond_atom_site_label_1
_geom_bond_atom_site_label_2
_geom_bond_distance
_geom_bond_site_symmetry_2
W1 O8 1.702(14) .
W1 O23 1.850(12) .
W1 O9 1.932(10) .
W1 O7 1.936(10) .
W1 O7 1.936(10) 11
W1 O10 2.264(12) .
W2 O5 1.735(9) .
W2 O12 1.869(9) .
W2 O6 1.930(6) .
W2 O4 1.940(11) .
W2 O7 1.943(10) .
W2 O11 2.248(8) .
W3 O2 1.725(10) .
W3 O13 1.892(8) .
W3 O3 1.908(6) .
W3 O4 1.918(11) .
W3 O1 1.925(3) .
W3 O14 2.250(8) .
W4 O17 0.74(3) .
W4 O16 1.74(2) .
W4 O18 1.921(18) .
W4 O18 1.921(18) 10_556
W4 W5 1.9263(13) .
W4 W5 1.9263(13) 10_556
W4 O13 2.001(9) 10_556
W4 O13 2.001(9) .
W4 O22 2.21(2) .
W4 K1 3.583(7) .
W5 O18 1.007(17) .
W5 O15 1.714(17) .
W5 O17 1.879(5) .
W5 O19 1.907(17) .
W5 O13 1.919(8) .
W5 O12 1.961(9) .
W5 W6 2.0582(17) .
W5 O21 2.224(16) .
W5 K1 3.670(6) .
W6 O19 0.87(2) .
W6 O24 1.707(17) .
W6 W6 1.849(2) 11
W6 O18 1.870(18) .
W6 O19 1.874(18) 11
W6 O23 1.990(11) .
W6 O12 2.036(9) .
W6 O20 2.232(16) .
W6 K1 3.627(6) .
Co1 N1A 2.04(3) 13
Co1 N1A 2.04(3) .
Co1 N1 2.127(15) .
Co1 N1 2.127(15) 13
Co1 O5 2.132(9) .
Co1 O5 2.132(9) 13
Co1 O1WA 2.16(2) .
Co1 O1WA 2.16(2) 13
Co1 O1W 2.17(3) 13
Co1 O1W 2.17(3) .
P1 O22 1.52(2) .
P1 O22 1.52(2) 3_556
P1 O14 1.704(15) 10_556
P1 O14 1.704(15) .
P1 P2 2.098(10) .
P1 P2 2.098(10) 10_556
P1 K1 3.786(12) 9_556
P1 K1 3.786(12) .
P2 O21 1.492(16) 12
P2 O21 1.492(16) .
P2 O14 1.616(15) .
P2 O11 1.676(17) .
P2 P3 2.244(13) .
P2 K1 3.860(10) 9_556
P2 K1 3.860(10) .
P3 O20 1.503(16) .
P3 O20 1.503(16) 12
P3 O10 1.623(17) .
P3 O11 1.696(16) .
P3 P3 2.039(18) 2
P3 K1 3.833(10) .
P3 K1 3.833(10) 9_556
O1 W3 1.925(3) 10_556
O1W O1WA 0.83(3) .
O2W K1 0.77(4) .
O2W O2W 1.73(8) 9_556
O2W K1 2.50(5) 9_556
O3 W3 1.908(6) 12
O6 W2 1.930(6) 12
O9 W1 1.932(10) 2
O10 P3 1.623(17) 2
O10 W1 2.264(13) 2
O11 W2 2.248(8) 12
O14 W3 2.250(8) 12
O17 O18 1.49(2) .
O17 O18 1.49(2) 10_556
O17 W5 1.879(5) 10_556
O17 K1 3.05(3) .
O18 O19 1.31(3) .
O18 K1 2.857(19) .
O19 O19 1.49(3) 11
O19 W6 1.874(18) 11
O19 K1 2.98(2) .
O20 O20 1.46(3) 11
O20 O21 1.75(2) .
O20 K1 2.655(17) .
O21 O22 1.586(18) .
O21 K1 2.704(17) .
O22 O21 1.586(18) 10_556
O22 K1 2.59(2) .
O23 W6 1.990(11) 11
N1A N1 0.84(3) .
N1A C1A 1.25(4) .
N1A C2A 1.39(4) .
N1A C1 1.55(3) .
N2A C5A 1.36(4) .
N2A C3A 1.42(4) .
N2A C1A 1.44(4) .
N2A C1 1.93(4) .
C1A C1 1.37(4) .
C1A N1 1.84(4) .
C1A H1AA 0.9600 .
C1A H1A 1.2798 .
C2A C2 1.35(4) .
C2A C3A 1.39(4) .
C2A N1 1.40(4) .
C2A H2AA 0.9601 .
C3 C2 1.4200 .
C3 N2 1.4200 .
C3 H3A 0.9601 .
C2 N1 1.4200 .
C2 H2AA 1.1875 .
C2 H2A 0.9599 .
N1 C1 1.4200 .
C1 N2 1.4200 .
C1 H1A 0.9601 .
N2 C5 1.33(3) .
C3A H3AA 0.9599 .
C4 C5 1.44(4) .
C4 C5 1.44(4) 12
C4 C7 1.45(7) .
C4A C5A 1.42(4) 12
C4A C5A 1.42(4) .
C4A H4AA 0.9600 .
C5 C6 1.30(4) .
C5 C7 1.52(4) .
C5A C6A 1.57(4) .
C6 C5 1.30(4) 11_565
C6 C7 1.51(3) .
C6 C7 1.51(3) 2_565
C6 H6A 0.9600 .
C6A C7A 1.38(3) .
C6A C7A 1.38(3) 2_565
C6A C5A 1.57(4) 11_565
C6A H6AA 0.9602 .
C7 C6 1.51(3) 2_565
C7 C5 1.52(4) 12
C7 C7 1.62(10) 2_565
C7 H7A 0.9600 .
C7A C6A 1.38(3) 2_565
C7A H7AA 0.9600 .
K1 O2W 2.50(5) 9_556
K1 O22 2.59(2) 11
K1 O20 2.655(17) 11
K1 O20 2.655(17) 10_556
K1 O20 2.655(17) 4_556
K1 O21 2.704(17) 11
K1 O21 2.704(17) 10_556
K1 O21 2.704(17) 4_556

loop_
_platon_squeeze_void_nr
_platon_squeeze_void_average_x
_platon_squeeze_void_average_y
_platon_squeeze_void_average_z
_platon_squeeze_void_volume
_platon_squeeze_void_count_electrons
_platon_squeeze_void_content
1 -0.003 -0.003 0.000 1466 899 ' '
2 -0.029 0.473 0.500 1466 899 ' '
